data_7154814
loop_
_publ_author_name
'Anugu, Raghunath Reddy'
'Mainkar, Prathama S.'
'Sridhar, Balasubramanian'
'Chandrasekhar, Srivari'

_publ_section_title
;
 The Ireland-Claisen rearrangement strategy towards the synthesis of the
 schizophrenia drug, (+)-asenapine.
;
_journal_issue 4
_journal_name_full 'Organic &amp; biomolecular chemistry'
_journal_page_first 1332
_journal_page_last 1337
_journal_paper_doi 10.1039/c5ob02047f
_journal_volume 14
_journal_year 2016
_chemical_formula_moiety 'C20 H19 Br Cl O3'
_chemical_formula_sum 'C20 H19 Br Cl O3'
_chemical_formula_weight 422.71
_space_group_crystal_system monoclinic
_space_group_IT_number 14
_space_group_name_Hall '-P 2ybc'
_space_group_name_H-M_alt 'P 1 21/c 1'
_symmetry_space_group_name_Hall '-P 2ybc'
_symmetry_space_group_name_H-M 'P 1 21/c 1'
_atom_sites_solution_hydrogens geom
_audit_creation_method SHELXL-2014/7
_audit_update_record
;
2015-06-18 deposited with the CCDC.
2015-11-27 downloaded from the CCDC.
;
_cell_angle_alpha 90
_cell_angle_beta 99.148(6)
_cell_angle_gamma 90
_cell_formula_units_Z 4
_cell_length_a 8.241(3)
_cell_length_b 9.598(4)
_cell_length_c 25.276(10)
_cell_measurement_reflns_used 2533
_cell_measurement_temperature 294(2)
_cell_measurement_theta_max 19.98
_cell_measurement_theta_min 2.27
_cell_volume 1973.8(13)
_computing_cell_refinement 'SAINT (Bruker, 2001)'
_computing_data_collection 'SMART (Bruker, 2001)'
_computing_data_reduction 'SAINT Bruker, 2001'
_computing_molecular_graphics 'SHELXL2014 (Sheldrick, 2015)'
_computing_publication_material 'SHELXL2014 (Sheldrick, 2015)'
_computing_structure_refinement 'SHELXL-2014/7 (Sheldrick, 2015)'
_computing_structure_solution 'SHELXL-2014/7 (Sheldrick, 2015)'
_diffrn_ambient_temperature 294(2)
_diffrn_measured_fraction_theta_full 0.999
_diffrn_measured_fraction_theta_max 0.999
_diffrn_measurement_device_type 'Bruker SMART APEX CCD area-detector'
_diffrn_measurement_method \w
_diffrn_radiation_type MoK\a
_diffrn_radiation_wavelength 0.71073
_diffrn_reflns_av_R_equivalents 0.0691
_diffrn_reflns_av_unetI/netI 0.0705
_diffrn_reflns_laue_measured_fraction_full 0.999
_diffrn_reflns_laue_measured_fraction_max 0.999
_diffrn_reflns_limit_h_max 9
_diffrn_reflns_limit_h_min -9
_diffrn_reflns_limit_k_max 11
_diffrn_reflns_limit_k_min -11
_diffrn_reflns_limit_l_max 30
_diffrn_reflns_limit_l_min -29
_diffrn_reflns_number 14919
_diffrn_reflns_point_group_measured_fraction_full 0.999
_diffrn_reflns_point_group_measured_fraction_max 0.999
_diffrn_reflns_theta_full 24.998
_diffrn_reflns_theta_max 24.998
_diffrn_reflns_theta_min 1.632
_exptl_absorpt_coefficient_mu 2.233
_exptl_absorpt_correction_T_max 0.97
_exptl_absorpt_correction_T_min 0.93
_exptl_absorpt_correction_type multi-scan
_exptl_absorpt_process_details 'SADABS; Bruker,2001'
_exptl_crystal_colour colorless
_exptl_crystal_density_diffrn 1.422
_exptl_crystal_description needle
_exptl_crystal_F_000 860
_exptl_crystal_size_max 0.12
_exptl_crystal_size_mid 0.06
_exptl_crystal_size_min 0.05
_refine_diff_density_max 0.934
_refine_diff_density_min -0.846
_refine_diff_density_rms 0.119
_refine_ls_extinction_method none
_refine_ls_goodness_of_fit_ref 1.169
_refine_ls_hydrogen_treatment constr
_refine_ls_matrix_type full
_refine_ls_number_parameters 230
_refine_ls_number_reflns 3470
_refine_ls_number_restraints 0
_refine_ls_restrained_S_all 1.169
_refine_ls_R_factor_all 0.1841
_refine_ls_R_factor_gt 0.1232
_refine_ls_shift/su_max 0.007
_refine_ls_shift/su_mean 0.001
_refine_ls_structure_factor_coef Fsqd
_refine_ls_weighting_details 'w=1/[\s^2^(Fo^2^)+(0.1164P)^2^+16.5775P] where P=(Fo^2^+2Fc^2^)/3'
_refine_ls_weighting_scheme calc
_refine_ls_wR_factor_gt 0.3237
_refine_ls_wR_factor_ref 0.3589
_reflns_Friedel_coverage 0.000
_reflns_number_gt 1919
_reflns_number_total 3470
_reflns_threshold_expression 'I > 2\s(I)'
_cod_data_source_file c5ob02047f2.cif
_cod_data_source_block ay01
_cod_depositor_comments 'Adding full bibliography for 7154814.cif.'
_cod_database_code 7154814
_shelx_shelxl_version_number 2014/7
_shelx_space_group_comment
;
The symmetry employed for this shelxl refinement is uniquely defined
by the following loop, which should always be used as a source of
symmetry information in preference to the above space-group names.
They are only intended as comments.
;

loop_
_space_group_symop_operation_xyz
'x, y, z'
'-x, y+1/2, -z+1/2'
'-x, -y, -z'
'x, -y-1/2, z-1/2'

loop_
_atom_site_label
_atom_site_type_symbol
_atom_site_fract_x
_atom_site_fract_y
_atom_site_fract_z
_atom_site_U_iso_or_equiv
_atom_site_adp_type
_atom_site_occupancy
_atom_site_site_symmetry_order
_atom_site_calc_flag
_atom_site_refinement_flags_posn
_atom_site_refinement_flags_adp
Br1 Br 0.4357(2) 0.19407(18) 0.04341(7) 0.1003(8) Uani 1 1 d . .
Cl1 Cl 0.8937(8) 0.4843(5) 0.0633(3) 0.156(3) Uani 1 1 d . .
O1 O 0.6612(16) -0.2609(10) 0.1609(4) 0.094(3) Uani 1 1 d . .
O2 O 0.5161(12) -0.2403(9) 0.0805(4) 0.077(3) Uani 1 1 d . .
O3 O 0.8341(13) 0.1252(12) 0.2457(4) 0.094(3) Uani 1 1 d . .
C1 C 0.8219(15) -0.0016(12) 0.1458(5) 0.059(3) Uani 1 1 d . .
H1 H 0.8390 -0.0442 0.1815 0.070 Uiso 1 1 calc R U
C2 C 0.8394(13) 0.1556(12) 0.1543(6) 0.057(3) Uani 1 1 d . .
C3 C 0.8540(16) 0.2373(14) 0.1117(7) 0.074(4) Uani 1 1 d . .
H3 H 0.8504 0.1971 0.0781 0.089 Uiso 1 1 calc R U
C4 C 0.8743(19) 0.3807(16) 0.1176(9) 0.103(6) Uani 1 1 d . .
C5 C 0.879(2) 0.4351(18) 0.1694(11) 0.110(7) Uani 1 1 d . .
H5 H 0.8920 0.5306 0.1745 0.132 Uiso 1 1 calc R U
C6 C 0.864(2) 0.353(2) 0.2121(11) 0.117(8) Uani 1 1 d . .
H6 H 0.8665 0.3929 0.2458 0.140 Uiso 1 1 calc R U
C7 C 0.8459(14) 0.2104(17) 0.2052(7) 0.073(4) Uani 1 1 d . .
C8 C 0.6394(14) -0.0377(11) 0.1193(4) 0.050(3) Uani 1 1 d . .
H8 H 0.6278 -0.0146 0.0811 0.060 Uiso 1 1 calc R U
C9 C 0.6073(17) -0.1902(13) 0.1237(5) 0.064(3) Uani 1 1 d . .
C10 C 0.469(2) -0.3885(16) 0.0831(8) 0.107(6) Uani 1 1 d . .
H10A H 0.5460 -0.4453 0.0682 0.161 Uiso 1 1 calc R U
H10B H 0.3608 -0.4018 0.0631 0.161 Uiso 1 1 calc R U
H10C H 0.4689 -0.4145 0.1198 0.161 Uiso 1 1 calc R U
C11 C 0.9548(17) -0.0570(12) 0.1172(6) 0.068(4) Uani 1 1 d . .
H11 H 1.0610 -0.0473 0.1358 0.082 Uiso 1 1 calc R U
C12 C 0.945(2) -0.1136(17) 0.0728(7) 0.090(5) Uani 1 1 d . .
H12 H 0.8402 -0.1277 0.0536 0.108 Uiso 1 1 calc R U
C13 C 1.089(2) -0.1617(17) 0.0474(8) 0.110(6) Uani 1 1 d . .
H13A H 1.1898 -0.1390 0.0705 0.166 Uiso 1 1 calc R U
H13B H 1.0868 -0.1160 0.0135 0.166 Uiso 1 1 calc R U
H13C H 1.0829 -0.2607 0.0420 0.166 Uiso 1 1 calc R U
C14 C 0.5130(13) 0.0449(10) 0.1428(4) 0.046(3) Uani 1 1 d . .
C15 C 0.4934(16) 0.0192(13) 0.1956(6) 0.069(4) Uani 1 1 d . .
H15 H 0.5509 -0.0526 0.2150 0.083 Uiso 1 1 calc R U
C16 C 0.382(2) 0.1061(19) 0.2196(7) 0.089(5) Uani 1 1 d . .
H16 H 0.3678 0.0923 0.2550 0.107 Uiso 1 1 calc R U
C17 C 0.3008(19) 0.205(2) 0.1906(10) 0.101(7) Uani 1 1 d . .
H17 H 0.2319 0.2619 0.2071 0.121 Uiso 1 1 calc R U
C18 C 0.3104(17) 0.2314(15) 0.1383(8) 0.086(5) Uani 1 1 d . .
C19 C 0.4189(14) 0.1502(11) 0.1143(6) 0.064(3) Uani 1 1 d . .
C20 C 0.804(3) 0.183(2) 0.2950(7) 0.134(8) Uani 1 1 d . .
H20A H 0.9023 0.2281 0.3127 0.201 Uiso 1 1 calc R U
H20B H 0.7735 0.1105 0.3175 0.201 Uiso 1 1 calc R U
H20C H 0.7171 0.2503 0.2882 0.201 Uiso 1 1 calc R U

loop_
_atom_site_aniso_label
_atom_site_aniso_U_11
_atom_site_aniso_U_22
_atom_site_aniso_U_33
_atom_site_aniso_U_23
_atom_site_aniso_U_13
_atom_site_aniso_U_12
Br1 0.1224(15) 0.0731(11) 0.0955(13) 0.0205(9) -0.0129(9) 0.0099(10)
Cl1 0.185(6) 0.059(3) 0.253(7) 0.027(3) 0.127(5) 0.002(3)
O1 0.168(11) 0.046(5) 0.068(6) 0.001(5) 0.019(6) -0.003(6)
O2 0.090(7) 0.043(5) 0.097(7) -0.010(5) 0.009(5) -0.001(5)
O3 0.102(8) 0.101(8) 0.078(7) -0.023(6) 0.007(6) 0.045(6)
C1 0.060(8) 0.054(7) 0.066(8) -0.004(6) 0.019(6) 0.013(6)
C2 0.039(6) 0.041(6) 0.091(10) -0.011(6) 0.013(6) 0.010(5)
C3 0.061(8) 0.054(8) 0.109(12) -0.015(8) 0.020(8) 0.008(6)
C4 0.071(10) 0.057(9) 0.191(19) 0.000(11) 0.054(11) 0.000(8)
C5 0.080(11) 0.049(10) 0.20(2) -0.055(13) 0.023(13) 0.001(8)
C6 0.067(11) 0.069(11) 0.21(2) -0.067(14) 0.016(13) 0.012(9)
C7 0.038(7) 0.088(11) 0.094(11) -0.027(9) 0.010(7) 0.017(7)
C8 0.069(8) 0.038(6) 0.048(6) -0.003(5) 0.020(5) 0.000(5)
C9 0.091(10) 0.045(7) 0.059(8) -0.002(7) 0.028(7) 0.010(7)
C10 0.103(13) 0.069(10) 0.152(16) -0.029(10) 0.030(11) -0.030(9)
C11 0.079(9) 0.036(6) 0.092(10) -0.010(6) 0.021(7) 0.021(6)
C12 0.097(12) 0.088(11) 0.088(11) -0.006(9) 0.023(9) 0.022(9)
C13 0.132(15) 0.072(10) 0.144(16) -0.008(10) 0.075(13) 0.026(10)
C14 0.050(6) 0.036(6) 0.054(7) -0.006(5) 0.013(5) -0.004(5)
C15 0.070(9) 0.057(7) 0.087(10) -0.019(7) 0.032(7) -0.009(6)
C16 0.087(11) 0.083(11) 0.111(12) -0.048(10) 0.056(10) -0.040(10)
C17 0.063(10) 0.080(12) 0.17(2) -0.071(13) 0.055(12) -0.017(9)
C18 0.055(8) 0.066(9) 0.135(15) -0.035(10) 0.013(9) -0.008(7)
C19 0.045(7) 0.034(6) 0.110(10) -0.015(6) 0.002(6) -0.002(5)
C20 0.163(19) 0.150(18) 0.082(11) -0.044(12) -0.001(11) 0.069(15)

loop_
_atom_type_symbol
_atom_type_description
_atom_type_scat_dispersion_real
_atom_type_scat_dispersion_imag
_atom_type_scat_source
C C 0.0033 0.0016 'International Tables Vol C Tables 4.2.6.8 and 6.1.1.4'
H H 0.0000 0.0000 'International Tables Vol C Tables 4.2.6.8 and 6.1.1.4'
Br Br -0.2901 2.4595 'International Tables Vol C Tables 4.2.6.8 and 6.1.1.4'
Cl Cl 0.1484 0.1585 'International Tables Vol C Tables 4.2.6.8 and 6.1.1.4'
O O 0.0106 0.0060 'International Tables Vol C Tables 4.2.6.8 and 6.1.1.4'

loop_
_geom_angle_atom_site_label_1
_geom_angle_atom_site_label_2
_geom_angle_atom_site_label_3
_geom_angle
C9 O2 C10 115.7(12)
C7 O3 C20 118.6(14)
C11 C1 C2 110.9(10)
C11 C1 C8 115.7(10)
C2 C1 C8 109.7(9)
C11 C1 H1 106.7
C2 C1 H1 106.7
C8 C1 H1 106.7
C3 C2 C7 121.6(13)
C3 C2 C1 118.7(12)
C7 C2 C1 119.6(13)
C2 C3 C4 120.9(16)
C2 C3 H3 119.5
C4 C3 H3 119.5
C3 C4 C5 116.9(17)
C3 C4 Cl1 120.8(17)
C5 C4 Cl1 122.4(15)
C6 C5 C4 122.4(16)
C6 C5 H5 118.8
C4 C5 H5 118.8
C5 C6 C7 120(2)
C5 C6 H6 120.2
C7 C6 H6 120.2
O3 C7 C2 119.2(13)
O3 C7 C6 122.2(17)
C2 C7 C6 118.7(18)
C14 C8 C9 110.2(9)
C14 C8 C1 112.7(9)
C9 C8 C1 110.5(10)
C14 C8 H8 107.8
C9 C8 H8 107.8
C1 C8 H8 107.8
O1 C9 O2 122.8(12)
O1 C9 C8 124.8(13)
O2 C9 C8 112.3(11)
O2 C10 H10A 109.5
O2 C10 H10B 109.5
H10A C10 H10B 109.5
O2 C10 H10C 109.5
H10A C10 H10C 109.5
H10B C10 H10C 109.5
C12 C11 C1 130.1(15)
C12 C11 H11 115.0
C1 C11 H11 115.0
C11 C12 C13 125.2(17)
C11 C12 H12 117.4
C13 C12 H12 117.4
C12 C13 H13A 109.5
C12 C13 H13B 109.5
H13A C13 H13B 109.5
C12 C13 H13C 109.5
H13A C13 H13C 109.5
H13B C13 H13C 109.5
C15 C14 C19 118.8(11)
C15 C14 C8 118.7(10)
C19 C14 C8 122.5(11)
C14 C15 C16 118.7(14)
C14 C15 H15 120.6
C16 C15 H15 120.6
C17 C16 C15 118.9(16)
C17 C16 H16 120.6
C15 C16 H16 120.6
C16 C17 C18 124.8(15)
C16 C17 H17 117.6
C18 C17 H17 117.6
C17 C18 C19 117.4(16)
C18 C19 C14 121.3(14)
C18 C19 Br1 116.2(12)
C14 C19 Br1 122.4(9)
O3 C20 H20A 109.5
O3 C20 H20B 109.5
H20A C20 H20B 109.5
O3 C20 H20C 109.5
H20A C20 H20C 109.5
H20B C20 H20C 109.5

loop_
_geom_bond_atom_site_label_1
_geom_bond_atom_site_label_2
_geom_bond_distance
Br1 C19 1.868(15)
Cl1 C4 1.72(2)
O1 C9 1.188(15)
O2 C9 1.314(15)
O2 C10 1.479(17)
O3 C7 1.326(18)
O3 C20 1.421(18)
C1 C11 1.502(17)
C1 C2 1.527(16)
C1 C8 1.585(17)
C1 H1 0.9800
C2 C3 1.351(19)
C2 C7 1.385(18)
C3 C4 1.39(2)
C3 H3 0.9300
C4 C5 1.40(3)
C5 C6 1.36(3)
C5 H5 0.9300
C6 C7 1.39(2)
C6 H6 0.9300
C8 C14 1.505(15)
C8 C9 1.495(16)
C8 H8 0.9800
C10 H10A 0.9600
C10 H10B 0.9600
C10 H10C 0.9600
C11 C12 1.238(19)
C11 H11 0.9300
C12 C13 1.51(2)
C12 H12 0.9300
C13 H13A 0.9600
C13 H13B 0.9600
C13 H13C 0.9600
C14 C15 1.389(17)
C14 C19 1.402(16)
C15 C16 1.44(2)
C15 H15 0.9300
C16 C17 1.32(3)
C16 H16 0.9300
C17 C18 1.36(2)
C17 H17 0.9300
C18 C19 1.40(2)
C20 H20A 0.9600
C20 H20B 0.9600
C20 H20C 0.9600

loop_
_geom_torsion_atom_site_label_1
_geom_torsion_atom_site_label_2
_geom_torsion_atom_site_label_3
_geom_torsion_atom_site_label_4
_geom_torsion
C11 C1 C2 C3 51.2(16)
C8 C1 C2 C3 -77.8(13)
C11 C1 C2 C7 -126.5(12)
C8 C1 C2 C7 104.4(12)
C7 C2 C3 C4 -1(2)
C1 C2 C3 C4 -178.4(12)
C2 C3 C4 C5 0(2)
C2 C3 C4 Cl1 179.7(10)
C3 C4 C5 C6 0(3)
Cl1 C4 C5 C6 -179.7(15)
C4 C5 C6 C7 1(3)
C20 O3 C7 C2 -166.2(13)
C20 O3 C7 C6 14(2)
C3 C2 C7 O3 -178.7(12)
C1 C2 C7 O3 -1.0(17)
C3 C2 C7 C6 1.4(18)
C1 C2 C7 C6 179.1(12)
C5 C6 C7 O3 178.8(15)
C5 C6 C7 C2 -1(2)
C11 C1 C8 C14 -167.9(10)
C2 C1 C8 C14 -41.5(13)
C11 C1 C8 C9 68.3(13)
C2 C1 C8 C9 -165.2(10)
C10 O2 C9 O1 6.3(19)
C10 O2 C9 C8 -175.8(11)
C14 C8 C9 O1 -88.9(16)
C1 C8 C9 O1 36.3(17)
C14 C8 C9 O2 93.3(12)
C1 C8 C9 O2 -141.5(10)
C2 C1 C11 C12 -116.7(17)
C8 C1 C11 C12 9(2)
C1 C11 C12 C13 178.1(14)
C9 C8 C14 C15 56.1(14)
C1 C8 C14 C15 -67.8(13)
C9 C8 C14 C19 -126.4(11)
C1 C8 C14 C19 109.7(12)
C19 C14 C15 C16 -2.7(16)
C8 C14 C15 C16 175.0(11)
C14 C15 C16 C17 1.0(19)
C15 C16 C17 C18 2(2)
C16 C17 C18 C19 -3(2)
C17 C18 C19 C14 0.7(19)
C17 C18 C19 Br1 -177.4(10)
C15 C14 C19 C18 1.8(17)
C8 C14 C19 C18 -175.7(11)
C15 C14 C19 Br1 179.8(8)
C8 C14 C19 Br1 2.3(15)
